data_4081209
loop_
_publ_author_name
'Gioria, Estefan\'ia'
'Mart\'inez-Ilarduya, Jes\'us M.'
'Garc\'ia-Cuadrado, Domingo'
'Miguel, Jes\'us A.'
'Genov, Miroslav'
'Espinet, Pablo'

_publ_section_title
;
 Phosphines with Tethered Electron-Withdrawing Olefins as Ligands for
 Efficient Pd-Catalyzed Aryl-Alkyl Coupling
;
_journal_issue 15
_journal_name_full Organometallics
_journal_page_first 4255
_journal_paper_doi 10.1021/om4004303
_journal_volume 32
_journal_year 2013
_chemical_formula_sum 'C22 H17 Cl4 F4 P Pd'
_chemical_formula_weight 636.53
_chemical_name_systematic
; 
 ? 
;
_space_group_IT_number 14
_symmetry_cell_setting monoclinic
_symmetry_space_group_name_Hall '-P 2yn'
_symmetry_space_group_name_H-M 'P 1 21/n 1'
_atom_sites_solution_hydrogens geom
_atom_sites_solution_primary direct
_atom_sites_solution_secondary difmap
_audit_creation_method SHELXL-97
_cell_angle_alpha 90.00
_cell_angle_beta 90.6167(17)
_cell_angle_gamma 90.00
_cell_formula_units_Z 4
_cell_length_a 16.2808(3)
_cell_length_b 8.12747(15)
_cell_length_c 18.6716(4)
_cell_measurement_reflns_used 7326
_cell_measurement_temperature 293(2)
_cell_measurement_theta_max 29.4583
_cell_measurement_theta_min 2.7951
_cell_volume 2470.51(8)
_computing_cell_refinement
; 
'Tue Feb 09 19:57:36 2010' 
;
_computing_data_collection
; 
'Tue Feb 09 19:57:36 2010' 
;
_computing_data_reduction
; 
'Tue Feb 09 19:57:36 2010' 
;
_computing_structure_refinement 'SHELXL-97 (Sheldrick, 1997)'
_computing_structure_solution 'SHELXS-97 (Sheldrick, 1990)'
_diffrn_ambient_temperature 293(2)
_diffrn_detector_area_resol_mean 10.4757
_diffrn_measured_fraction_theta_full 0.999
_diffrn_measured_fraction_theta_max 0.999
_diffrn_measurement_device_type 'SuperNova, Dual, Cu at zero, Atlas'
_diffrn_measurement_method '\w scans'
_diffrn_radiation_monochromator graphite
_diffrn_radiation_source 'fine-focus sealed tube'
_diffrn_radiation_type MoK\a
_diffrn_radiation_wavelength 0.71073
_diffrn_reflns_av_R_equivalents 0.0212
_diffrn_reflns_av_sigmaI/netI 0.0275
_diffrn_reflns_limit_h_max 20
_diffrn_reflns_limit_h_min -16
_diffrn_reflns_limit_k_max 10
_diffrn_reflns_limit_k_min -8
_diffrn_reflns_limit_l_max 20
_diffrn_reflns_limit_l_min -23
_diffrn_reflns_number 12688
_diffrn_reflns_theta_full 26.37
_diffrn_reflns_theta_max 26.37
_diffrn_reflns_theta_min 2.80
_exptl_absorpt_coefficient_mu 1.287
_exptl_absorpt_correction_T_max 0.920
_exptl_absorpt_correction_T_min 0.781
_exptl_absorpt_correction_type analytical
_exptl_absorpt_process_details
; 
'Tue Feb 09 19:57:36 2010' 
;
_exptl_crystal_colour YELLOW
_exptl_crystal_density_diffrn 1.711
_exptl_crystal_density_method 'not measured'
_exptl_crystal_description PRISM
_exptl_crystal_F_000 1256
_exptl_crystal_size_max 0.39
_exptl_crystal_size_mid 0.21
_exptl_crystal_size_min 0.08
_refine_diff_density_max 0.582
_refine_diff_density_min -0.585
_refine_diff_density_rms 0.058
_refine_ls_extinction_method none
_refine_ls_goodness_of_fit_ref 1.075
_refine_ls_hydrogen_treatment constr
_refine_ls_matrix_type full
_refine_ls_number_parameters 290
_refine_ls_number_reflns 5049
_refine_ls_number_restraints 0
_refine_ls_restrained_S_all 1.075
_refine_ls_R_factor_all 0.0396
_refine_ls_R_factor_gt 0.0293
_refine_ls_shift/su_max 0.002
_refine_ls_shift/su_mean 0.000
_refine_ls_structure_factor_coef Fsqd
_refine_ls_weighting_details 'calc w=1/[\s^2^(Fo^2^)+(0.0412P)^2^+0.0000P] where P=(Fo^2^+2Fc^2^)/3'
_refine_ls_weighting_scheme calc
_refine_ls_wR_factor_gt 0.0739
_refine_ls_wR_factor_ref 0.0768
_reflns_number_gt 4045
_reflns_number_total 5049
_reflns_threshold_expression >2sigma(I)
_cod_data_source_file om4004303_si_002.cif
_cod_data_source_block 9
_cod_database_code 4081209

loop_
_symmetry_equiv_pos_as_xyz
'x, y, z'
'-x+1/2, y+1/2, -z+1/2'
'-x, -y, -z'
'x-1/2, -y-1/2, z-1/2'

loop_
_atom_site_label
_atom_site_type_symbol
_atom_site_fract_x
_atom_site_fract_y
_atom_site_fract_z
_atom_site_U_iso_or_equiv
_atom_site_adp_type
_atom_site_occupancy
_atom_site_symmetry_multiplicity
_atom_site_calc_flag
_atom_site_refinement_flags
Pd1 Pd 0.893078(12) 0.84949(2) 0.055494(10) 0.03872(8) Uani 1 1 d .
C7 C 0.89103(18) 0.8598(3) -0.06190(14) 0.0490(7) Uani 1 1 d .
H7 H 0.9449 0.8961 -0.0561 0.059 Uiso 1 1 calc R
C8 C 0.8730(2) 0.6983(3) -0.04495(15) 0.0556(7) Uani 1 1 d .
H8 H 0.9161 0.6341 -0.0276 0.067 Uiso 1 1 calc R
Cl1 Cl 1.02331(4) 0.72343(8) 0.06402(4) 0.05276(18) Uani 1 1 d .
Cl2 Cl 0.89760(5) 0.91397(9) 0.17514(4) 0.05753(19) Uani 1 1 d .
P1 P 0.77624(4) 0.99386(8) 0.04919(4) 0.04113(16) Uani 1 1 d .
C1 C 0.76834(17) 1.0452(3) -0.04501(14) 0.0472(6) Uani 1 1 d .
C2 C 0.7140(2) 1.1600(4) -0.07278(18) 0.0599(8) Uani 1 1 d .
C3 C 0.7184(2) 1.2107(4) -0.14245(19) 0.0695(9) Uani 1 1 d .
C4 C 0.7765(2) 1.1426(4) -0.18637(18) 0.0709(10) Uani 1 1 d .
C5 C 0.8307(2) 1.0282(4) -0.15957(15) 0.0583(8) Uani 1 1 d .
C6 C 0.82838(17) 0.9782(3) -0.08888(14) 0.0469(6) Uani 1 1 d .
F2 F 0.65685(12) 1.2281(3) -0.03122(11) 0.0826(6) Uani 1 1 d .
F3 F 0.66714(15) 1.3258(2) -0.16770(12) 0.0989(8) Uani 1 1 d .
F4 F 0.77959(16) 1.1892(3) -0.25484(11) 0.1020(8) Uani 1 1 d .
F5 F 0.88811(13) 0.9680(3) -0.20277(9) 0.0825(6) Uani 1 1 d .
C9 C 0.7919(2) 0.6176(4) -0.05163(18) 0.0715(10) Uani 1 1 d .
H9A H 0.7511 0.6980 -0.0643 0.107 Uiso 1 1 calc R
H9B H 0.7779 0.5677 -0.0068 0.107 Uiso 1 1 calc R
H9C H 0.7940 0.5345 -0.0881 0.107 Uiso 1 1 calc R
C21 C 0.68368(17) 0.8927(3) 0.07708(16) 0.0498(7) Uani 1 1 d .
C22 C 0.6747(2) 0.8530(3) 0.14843(18) 0.0565(8) Uani 1 1 d .
H22 H 0.7157 0.8818 0.1812 0.068 Uiso 1 1 calc R
C23 C 0.6058(2) 0.7712(4) 0.1718(2) 0.0752(10) Uani 1 1 d .
H23 H 0.6005 0.7446 0.2200 0.090 Uiso 1 1 calc R
C24 C 0.5452(3) 0.7295(5) 0.1239(3) 0.0970(14) Uani 1 1 d .
H24 H 0.4987 0.6742 0.1396 0.116 Uiso 1 1 calc R
C25 C 0.5525(2) 0.7688(6) 0.0523(3) 0.1011(13) Uani 1 1 d .
H25 H 0.5108 0.7411 0.0201 0.121 Uiso 1 1 calc R
C26 C 0.6221(2) 0.8497(4) 0.0284(2) 0.0761(10) Uani 1 1 d .
H26 H 0.6276 0.8750 -0.0199 0.091 Uiso 1 1 calc R
C31 C 0.78107(16) 1.1901(3) 0.09515(13) 0.0414(6) Uani 1 1 d .
C32 C 0.71450(19) 1.2543(3) 0.13066(16) 0.0584(8) Uani 1 1 d .
H32 H 0.6654 1.1962 0.1322 0.070 Uiso 1 1 calc R
C33 C 0.7212(2) 1.4049(4) 0.16368(18) 0.0724(10) Uani 1 1 d .
H33 H 0.6763 1.4496 0.1871 0.087 Uiso 1 1 calc R
C34 C 0.7941(3) 1.4894(4) 0.16223(18) 0.0711(10) Uani 1 1 d .
H34 H 0.7986 1.5898 0.1859 0.085 Uiso 1 1 calc R
C35 C 0.8598(2) 1.4285(3) 0.12676(17) 0.0612(8) Uani 1 1 d .
H35 H 0.9086 1.4878 0.1251 0.073 Uiso 1 1 calc R
C36 C 0.85353(18) 1.2781(3) 0.09319(15) 0.0500(7) Uani 1 1 d .
H36 H 0.8984 1.2355 0.0690 0.060 Uiso 1 1 calc R
C41 C 0.5207(3) 0.8756(5) 0.7577(2) 0.0970(13) Uani 1 1 d .
H41A H 0.5276 0.7852 0.7244 0.116 Uiso 1 1 calc R
H41B H 0.4643 0.9135 0.7534 0.116 Uiso 1 1 calc R
Cl11 Cl 0.58454(9) 1.03176(18) 0.73371(8) 0.1379(5) Uani 1 1 d .
Cl12 Cl 0.53654(12) 0.8041(3) 0.84265(8) 0.1660(7) Uani 1 1 d .

loop_
_atom_site_aniso_label
_atom_site_aniso_U_11
_atom_site_aniso_U_22
_atom_site_aniso_U_33
_atom_site_aniso_U_23
_atom_site_aniso_U_13
_atom_site_aniso_U_12
Pd1 0.03687(13) 0.04114(13) 0.03811(12) -0.00514(8) -0.00131(8) 0.00144(8)
C7 0.0451(16) 0.0634(18) 0.0385(14) -0.0132(13) 0.0002(12) -0.0044(13)
C8 0.068(2) 0.0532(16) 0.0455(16) -0.0156(13) -0.0062(14) 0.0020(15)
Cl1 0.0403(4) 0.0556(4) 0.0625(4) -0.0050(3) 0.0030(3) 0.0059(3)
Cl2 0.0615(5) 0.0710(4) 0.0399(4) -0.0075(3) -0.0076(3) 0.0173(4)
P1 0.0366(4) 0.0463(4) 0.0405(4) -0.0028(3) -0.0029(3) 0.0018(3)
C1 0.0457(16) 0.0521(15) 0.0435(15) -0.0010(12) -0.0094(12) -0.0050(13)
C2 0.0533(19) 0.0678(19) 0.0582(19) -0.0014(15) -0.0172(15) -0.0006(15)
C3 0.073(2) 0.0693(19) 0.065(2) 0.0141(18) -0.0325(19) -0.0100(18)
C4 0.082(3) 0.081(2) 0.0499(19) 0.0167(18) -0.0240(18) -0.033(2)
C5 0.060(2) 0.0727(19) 0.0424(16) -0.0027(15) -0.0052(15) -0.0206(16)
C6 0.0484(16) 0.0534(15) 0.0386(14) -0.0037(12) -0.0088(12) -0.0159(13)
F2 0.0683(13) 0.0984(13) 0.0805(14) 0.0045(11) -0.0179(11) 0.0293(11)
F3 0.1036(17) 0.0928(14) 0.0993(16) 0.0331(12) -0.0486(14) 0.0048(12)
F4 0.1173(19) 0.1356(18) 0.0526(12) 0.0362(12) -0.0219(12) -0.0284(15)
F5 0.0879(15) 0.1177(15) 0.0420(10) -0.0055(10) 0.0063(10) -0.0186(12)
C9 0.087(3) 0.0570(17) 0.070(2) -0.0108(16) -0.0147(19) -0.0197(18)
C21 0.0386(16) 0.0487(14) 0.0622(19) -0.0012(14) -0.0013(13) 0.0015(12)
C22 0.0499(18) 0.0538(16) 0.066(2) 0.0033(14) 0.0048(15) 0.0027(13)
C23 0.063(2) 0.0620(19) 0.101(3) 0.0071(19) 0.025(2) 0.0019(18)
C24 0.060(3) 0.082(2) 0.149(4) -0.002(3) 0.028(3) -0.022(2)
C25 0.053(2) 0.131(3) 0.119(4) -0.015(3) -0.003(2) -0.032(2)
C26 0.054(2) 0.100(3) 0.075(2) -0.0083(19) -0.0044(18) -0.0169(19)
C31 0.0442(16) 0.0426(13) 0.0374(14) 0.0012(11) 0.0000(11) 0.0035(11)
C32 0.0533(18) 0.0508(16) 0.071(2) 0.0005(15) 0.0178(15) 0.0040(14)
C33 0.091(3) 0.0528(17) 0.074(2) -0.0014(17) 0.034(2) 0.0188(18)
C34 0.109(3) 0.0467(17) 0.057(2) -0.0048(15) -0.0003(19) 0.0026(19)
C35 0.070(2) 0.0478(16) 0.065(2) 0.0026(15) -0.0054(17) -0.0115(15)
C36 0.0472(17) 0.0542(15) 0.0487(16) -0.0006(14) 0.0047(13) -0.0003(13)
C41 0.088(3) 0.112(3) 0.091(3) -0.024(2) -0.018(2) -0.008(2)
Cl11 0.1335(12) 0.1444(11) 0.1356(11) -0.0234(9) -0.0093(9) -0.0613(9)
Cl12 0.1628(16) 0.2418(18) 0.0931(10) 0.0168(11) -0.0089(10) 0.0088(14)

loop_
_atom_type_symbol
_atom_type_description
_atom_type_scat_dispersion_real
_atom_type_scat_dispersion_imag
_atom_type_scat_source
C C 0.0033 0.0016 'International Tables Vol C Tables 4.2.6.8 and 6.1.1.4'
H H 0.0000 0.0000 'International Tables Vol C Tables 4.2.6.8 and 6.1.1.4'
F F 0.0171 0.0103 'International Tables Vol C Tables 4.2.6.8 and 6.1.1.4'
P P 0.1023 0.0942 'International Tables Vol C Tables 4.2.6.8 and 6.1.1.4'
Cl Cl 0.1484 0.1585 'International Tables Vol C Tables 4.2.6.8 and 6.1.1.4'
Pd Pd -0.9988 1.0072 'International Tables Vol C Tables 4.2.6.8 and 6.1.1.4'

loop_
_geom_angle_atom_site_label_1
_geom_angle_atom_site_label_2
_geom_angle_atom_site_label_3
_geom_angle
C7 Pd1 P1 85.62(8)
C7 Pd1 C8 36.11(9)
P1 Pd1 C8 97.23(8)
C7 Pd1 Cl2 164.57(7)
P1 Pd1 Cl2 87.12(3)
C8 Pd1 Cl2 158.99(8)
C7 Pd1 Cl1 95.05(8)
P1 Pd1 Cl1 174.07(2)
C8 Pd1 Cl1 86.68(8)
Cl2 Pd1 Cl1 90.80(3)
C8 C7 C6 123.0(3)
C8 C7 Pd1 74.69(16)
C6 C7 Pd1 111.51(18)
C7 C8 C9 126.5(3)
C7 C8 Pd1 69.21(15)
C9 C8 Pd1 115.6(2)
C21 P1 C1 109.60(13)
C21 P1 C31 107.30(13)
C1 P1 C31 105.04(12)
C21 P1 Pd1 117.36(9)
C1 P1 Pd1 102.91(10)
C31 P1 Pd1 113.84(9)
C2 C1 C6 119.6(3)
C2 C1 P1 123.9(2)
C6 C1 P1 116.0(2)
F2 C2 C3 118.1(3)
F2 C2 C1 120.5(3)
C3 C2 C1 121.3(3)
F3 C3 C2 120.5(4)
F3 C3 C4 120.2(3)
C2 C3 C4 119.3(3)
F4 C4 C5 120.7(4)
F4 C4 C3 119.4(3)
C5 C4 C3 119.9(3)
F5 C5 C4 118.7(3)
F5 C5 C6 119.7(3)
C4 C5 C6 121.6(3)
C5 C6 C1 118.2(3)
C5 C6 C7 119.3(3)
C1 C6 C7 122.5(2)
C22 C21 C26 119.3(3)
C22 C21 P1 119.0(2)
C26 C21 P1 121.7(3)
C23 C22 C21 120.9(3)
C24 C23 C22 119.7(4)
C23 C24 C25 120.4(4)
C24 C25 C26 120.1(4)
C25 C26 C21 119.6(4)
C32 C31 C36 119.5(2)
C32 C31 P1 122.0(2)
C36 C31 P1 118.4(2)
C33 C32 C31 119.6(3)
C34 C33 C32 120.1(3)
C35 C34 C33 120.9(3)
C34 C35 C36 119.4(3)
C35 C36 C31 120.5(3)
Cl11 C41 Cl12 114.3(2)

loop_
_geom_bond_atom_site_label_1
_geom_bond_atom_site_label_2
_geom_bond_distance
Pd1 C7 2.193(3)
Pd1 P1 2.2370(7)
Pd1 C8 2.263(3)
Pd1 Cl2 2.2951(7)
Pd1 Cl1 2.3587(7)
C7 C8 1.383(4)
C7 C6 1.486(4)
C8 C9 1.479(4)
P1 C21 1.799(3)
P1 C1 1.811(3)
P1 C31 1.812(2)
C1 C2 1.383(4)
C1 C6 1.393(4)
C2 F2 1.338(4)
C2 C3 1.367(5)
C3 F3 1.337(4)
C3 C4 1.375(5)
C4 F4 1.335(4)
C4 C5 1.372(5)
C5 F5 1.334(3)
C5 C6 1.382(4)
C21 C22 1.380(4)
C21 C26 1.391(4)
C22 C23 1.379(4)
C23 C24 1.368(6)
C24 C25 1.381(6)
C25 C26 1.388(5)
C31 C32 1.379(4)
C31 C36 1.381(4)
C32 C33 1.374(4)
C33 C34 1.371(5)
C34 C35 1.357(4)
C35 C36 1.377(4)
C41 Cl11 1.704(5)
C41 Cl12 1.706(5)
